data_1569811
loop_
_publ_author_name
'Li, Guangyan'
'Wang, Ting'
'Huang, Xin'
'Wang, Na'
'Zhou, Lina'
'Tian, Beiqian'
'Feng, Ziwei'
'Liu, Ailing'
'Li, Yaling'
'Hao, Hongxun'

_publ_section_title
;
 Crystal Structure Analysis, Stability, Phase Transformation and Selective
 Nucleation Mechanism of Fluralaner Polymorphs
;
_journal_issue 8
_journal_name_full Crystals
_journal_page_first 1241
_journal_paper_doi 10.3390/cryst13081241
_journal_volume 13
_journal_year 2023
_chemical_formula_moiety 'C22 H17 Cl2 F6 N3 O3'
_chemical_formula_sum 'C22 H17 Cl2 F6 N3 O3'
_chemical_formula_weight 556.28
_space_group_crystal_system monoclinic
_space_group_IT_number 14
_space_group_name_Hall '-P 2ybc'
_space_group_name_H-M_alt 'P 1 21/c 1'
_atom_sites_solution_hydrogens geom
_atom_sites_solution_primary dual
_audit_creation_date 2021-11-23
_audit_creation_method
;
Olex2 1.2
(compiled 2018.05.29 svn.r3508 for OlexSys, GUI svn.r5506)
;
_cell_angle_alpha 90
_cell_angle_beta 90.376(3)
_cell_angle_gamma 90
_cell_formula_units_Z 8
_cell_length_a 9.0555(3)
_cell_length_b 39.9230(9)
_cell_length_c 12.6015(4)
_cell_measurement_reflns_used 24294
_cell_measurement_temperature 113.15
_cell_measurement_theta_max 30.5010
_cell_measurement_theta_min 2.0760
_cell_volume 4555.6(2)
_computing_cell_refinement 'CrysAlisPro 1.171.39.46 (Rigaku OD, 2018)'
_computing_data_collection 'CrysAlisPro 1.171.39.46 (Rigaku OD, 2018)'
_computing_data_reduction 'CrysAlisPro 1.171.39.46 (Rigaku OD, 2018)'
_computing_molecular_graphics 'Olex2 (Dolomanov et al., 2009)'
_computing_publication_material 'Olex2 (Dolomanov et al., 2009)'
_computing_structure_refinement 'ShelXL (Sheldrick, 2015)'
_computing_structure_solution 'ShelXT (Sheldrick, 2015)'
_diffrn_ambient_temperature 113.15
_diffrn_detector 'CCD plate'
_diffrn_measured_fraction_theta_full 0.990
_diffrn_measured_fraction_theta_max 0.982
_diffrn_measurement_details
;
List of Runs (angles in degrees, time in seconds):

  # Type    Start    End  Width  t~exp~   \w     \q     \k     \f   Frames
--------------------------------------------------------------------------
  1  \w   -120.00  60.00   0.50    2.00    --  -30.00  45.00   0.00  360
  2  \w   -120.00  60.00   0.50    2.00    --  -30.00  45.00  90.00  360
  3  \w   -120.00  60.00   0.50    2.00    --  -30.00  45.00 180.00  360
;
_diffrn_measurement_device 'abstract diffractometer'
_diffrn_measurement_device_type 'Rigaku Saturn 70 CCD'
_diffrn_measurement_method '\w scans'
_diffrn_orient_matrix_type 'CrysAlisPro convention (1999,Acta A55,543-557)'
_diffrn_orient_matrix_UB_11 0.0161460000
_diffrn_orient_matrix_UB_12 0.0171721000
_diffrn_orient_matrix_UB_13 -0.0086753000
_diffrn_orient_matrix_UB_21 0.0486769000
_diffrn_orient_matrix_UB_22 -0.0044691000
_diffrn_orient_matrix_UB_23 -0.0415033000
_diffrn_orient_matrix_UB_31 -0.0592578000
_diffrn_orient_matrix_UB_32 0.0009937000
_diffrn_orient_matrix_UB_33 -0.0369544000
_diffrn_radiation_monochromator confocal
_diffrn_radiation_probe x-ray
_diffrn_radiation_type MoK\a
_diffrn_radiation_wavelength 0.71073
_diffrn_reflns_av_R_equivalents 0.0550
_diffrn_reflns_av_unetI/netI 0.0380
_diffrn_reflns_Laue_measured_fraction_full 0.990
_diffrn_reflns_Laue_measured_fraction_max 0.982
_diffrn_reflns_limit_h_max 11
_diffrn_reflns_limit_h_min -11
_diffrn_reflns_limit_k_max 52
_diffrn_reflns_limit_k_min -52
_diffrn_reflns_limit_l_max 16
_diffrn_reflns_limit_l_min -16
_diffrn_reflns_number 41954
_diffrn_reflns_point_group_measured_fraction_full 0.990
_diffrn_reflns_point_group_measured_fraction_max 0.982
_diffrn_reflns_theta_full 25.242
_diffrn_reflns_theta_max 27.876
_diffrn_reflns_theta_min 1.530
_diffrn_source 'rotating anode'
_diffrn_source_type 'Enhance (Mo) X-ray Source'
_exptl_absorpt_coefficient_mu 0.366
_exptl_absorpt_correction_T_max 1.00000
_exptl_absorpt_correction_T_min 0.62850
_exptl_absorpt_correction_type multi-scan
_exptl_absorpt_process_details 'CrysAlisPro 1.171.39.46 (Rigaku Oxford Diffraction, 2018)'
_exptl_crystal_colour colourless
_exptl_crystal_colour_primary colourless
_exptl_crystal_density_diffrn 1.622
_exptl_crystal_description plate
_exptl_crystal_F_000 2256
_exptl_crystal_size_max 0.36
_exptl_crystal_size_mid 0.32
_exptl_crystal_size_min 0.12
_refine_diff_density_max 0.348
_refine_diff_density_min -0.590
_refine_diff_density_rms 0.064
_refine_ls_extinction_coef 0.0014(3)
_refine_ls_extinction_expression Fc^*^=kFc[1+0.001xFc^2^\l^3^/sin(2\q)]^-1/4^
_refine_ls_extinction_method 'SHELXL-2018/3 (Sheldrick 2018)'
_refine_ls_goodness_of_fit_ref 1.058
_refine_ls_hydrogen_treatment constr
_refine_ls_matrix_type full
_refine_ls_number_parameters 653
_refine_ls_number_reflns 10673
_refine_ls_number_restraints 0
_refine_ls_restrained_S_all 1.058
_refine_ls_R_factor_all 0.0634
_refine_ls_R_factor_gt 0.0563
_refine_ls_shift/su_max 0.001
_refine_ls_shift/su_mean 0.000
_refine_ls_structure_factor_coef Fsqd
_refine_ls_weighting_details 'w=1/[\s^2^(Fo^2^)+(0.0726P)^2^+4.6096P] where P=(Fo^2^+2Fc^2^)/3'
_refine_ls_weighting_scheme calc
_refine_ls_wR_factor_gt 0.1481
_refine_ls_wR_factor_ref 0.1551
_reflns_Friedel_coverage 0.000
_reflns_number_gt 9467
_reflns_number_total 10673
_reflns_threshold_expression 'I > 2\s(I)'
_cod_data_source_file r20211121b.cif
_cod_data_source_block r20211121b
_cod_database_code 1569811
_shelx_shelxl_version_number 2018/3
_shelx_space_group_comment
;
The symmetry employed for this shelxl refinement is uniquely defined
by the following loop, which should always be used as a source of
symmetry information in preference to the above space-group names.
They are only intended as comments.
;
_reflns_odcompleteness_completeness 91.61
_reflns_odcompleteness_iscentric 1
_reflns_odcompleteness_theta 30.41
_olex2_refinement_description
;
1. Twinned data refinement
 Scales: 0.7762(11)
 0.2238(11)
2. Fixed Uiso
 At 1.2 times of:
  All C(H) groups, All C(H,H) groups, All N(H) groups
 At 1.5 times of:
  All C(H,H,H) groups
3.a Secondary CH2 refined with riding coordinates:
 C8(H8A,H8B), C17(H17A,H17B), C19(H19A,H19B), C30(H30A,H30B), C39(H39A,H39B),
 C41(H41A,H41B)
3.b Aromatic/amide H refined with riding coordinates:
 N2(H2), N3(H3), C2(H2A), C4(H4), C6(H6), C11(H11), C12(H12), C15(H15), N5(H5),
  N6(H6A), C24(H24), C26(H26), C28(H28), C33(H33), C36(H36), C37(H37)
3.c Idealised Me refined as rotating group:
 C22(H22A,H22B,H22C), C44(H44A,H44B,H44C)
;
_olex2_submission_special_instructions 'No special instructions were received'
_oxdiff_exptl_absorpt_empirical_details
;
Empirical correction (ABSPACK) includes:
- Absorption correction using spherical harmonics
- Frame scaling
- Detector area scaling
;
_oxdiff_exptl_absorpt_empirical_full_max 1.620
_oxdiff_exptl_absorpt_empirical_full_min 0.464

loop_
_space_group_symop_operation_xyz
'x, y, z'
'-x, y+1/2, -z+1/2'
'-x, -y, -z'
'x, -y-1/2, z-1/2'

loop_
_atom_site_label
_atom_site_type_symbol
_atom_site_fract_x
_atom_site_fract_y
_atom_site_fract_z
_atom_site_U_iso_or_equiv
_atom_site_adp_type
_atom_site_occupancy
_atom_site_site_symmetry_order
_atom_site_calc_flag
_atom_site_refinement_flags_posn
_atom_site_refinement_flags_adp
_atom_site_refinement_flags_occupancy
_atom_site_disorder_assembly
_atom_site_disorder_group
Cl1 Cl 0.52683(12) 0.45652(3) 1.28028(8) 0.0502(3) Uani 1 1 d . . . . .
Cl2 Cl 0.23207(10) 0.48098(2) 0.92078(8) 0.0421(2) Uani 1 1 d . . . . .
F1 F 0.7404(3) 0.45447(5) 0.7848(2) 0.0494(6) Uani 1 1 d . . . . .
F2 F 0.8851(3) 0.45896(5) 0.9193(2) 0.0501(6) Uani 1 1 d . . . . .
F3 F 0.9221(2) 0.42029(5) 0.8048(2) 0.0473(6) Uani 1 1 d . . . . .
F4 F 0.8613(3) 0.14974(5) 0.9822(2) 0.0495(6) Uani 1 1 d . . . . .
F5 F 0.7850(3) 0.11135(6) 1.08708(19) 0.0490(6) Uani 1 1 d . . . . .
F6 F 0.6523(3) 0.15479(6) 1.0557(2) 0.0600(7) Uani 1 1 d . . . . .
O1 O 0.8203(2) 0.39651(5) 0.9893(2) 0.0310(5) Uani 1 1 d . . . . .
O2 O 0.4464(2) 0.21165(5) 0.8101(2) 0.0320(5) Uani 1 1 d . . . . .
O3 O 0.8067(3) 0.13200(6) 0.7349(2) 0.0365(6) Uani 1 1 d . . . . .
N1 N 0.8134(3) 0.36173(6) 0.9725(2) 0.0291(6) Uani 1 1 d . . . . .
N2 N 0.6538(3) 0.20359(6) 0.7178(2) 0.0276(6) Uani 1 1 d . . . . .
H2 H 0.738018 0.212376 0.697365 0.033 Uiso 1 1 calc R . . . .
N3 N 0.6132(3) 0.13703(7) 0.8427(2) 0.0332(6) Uani 1 1 d . . . . .
H3 H 0.526459 0.146350 0.853309 0.040 Uiso 1 1 calc R . . . .
C1 C 0.5123(4) 0.45254(8) 1.1435(3) 0.0346(7) Uani 1 1 d . . . . .
C2 C 0.3945(4) 0.46733(7) 1.0938(3) 0.0326(7) Uani 1 1 d . . . . .
H2A H 0.323383 0.479578 1.133045 0.039 Uiso 1 1 calc R . . . .
C3 C 0.3817(4) 0.46402(7) 0.9857(3) 0.0315(7) Uani 1 1 d . . . . .
C4 C 0.4861(4) 0.44683(7) 0.9282(3) 0.0293(7) Uani 1 1 d . . . . .
H4 H 0.476702 0.444882 0.853280 0.035 Uiso 1 1 calc R . . . .
C5 C 0.6055(3) 0.43237(7) 0.9810(3) 0.0282(6) Uani 1 1 d . . . . .
C6 C 0.6200(4) 0.43497(7) 1.0903(3) 0.0323(7) Uani 1 1 d . . . . .
H6 H 0.700921 0.425059 1.126990 0.039 Uiso 1 1 calc R . . . .
C7 C 0.7195(3) 0.41337(7) 0.9174(3) 0.0278(6) Uani 1 1 d . . . . .
C8 C 0.6556(4) 0.38581(7) 0.8467(3) 0.0284(6) Uani 1 1 d . . . . .
H8A H 0.546460 0.385145 0.850018 0.034 Uiso 1 1 calc R . . . .
H8B H 0.686610 0.388472 0.771957 0.034 Uiso 1 1 calc R . . . .
C9 C 0.7236(3) 0.35556(7) 0.8966(2) 0.0247(6) Uani 1 1 d . . . . .
C10 C 0.6908(3) 0.32113(7) 0.8639(3) 0.0271(6) Uani 1 1 d . . . . .
C11 C 0.5858(4) 0.31518(7) 0.7861(3) 0.0328(7) Uani 1 1 d . . . . .
H11 H 0.538230 0.333419 0.751614 0.039 Uiso 1 1 calc R . . . .
C12 C 0.5502(4) 0.28267(8) 0.7586(3) 0.0346(7) Uani 1 1 d . . . . .
H12 H 0.477545 0.278675 0.705314 0.042 Uiso 1 1 calc R . . . .
C13 C 0.6191(3) 0.25587(7) 0.8077(3) 0.0257(6) Uani 1 1 d . . . . .
C14 C 0.7257(4) 0.26143(7) 0.8855(3) 0.0292(6) Uani 1 1 d . . . . .
C15 C 0.7594(4) 0.29427(7) 0.9129(3) 0.0301(7) Uani 1 1 d . . . . .
H15 H 0.831232 0.298374 0.966683 0.036 Uiso 1 1 calc R . . . .
C16 C 0.5664(3) 0.22146(7) 0.7794(2) 0.0238(6) Uani 1 1 d . . . . .
C17 C 0.6162(4) 0.16998(7) 0.6826(3) 0.0292(7) Uani 1 1 d . . . . .
H17A H 0.650953 0.166632 0.608996 0.035 Uiso 1 1 calc R . . . .
H17B H 0.507576 0.167118 0.682940 0.035 Uiso 1 1 calc R . . . .
C18 C 0.6867(3) 0.14431(7) 0.7545(3) 0.0284(7) Uani 1 1 d . . . . .
C19 C 0.6712(4) 0.11448(8) 0.9207(3) 0.0347(7) Uani 1 1 d . . . . .
H19A H 0.744702 0.099560 0.887177 0.042 Uiso 1 1 calc R . . . .
H19B H 0.590257 0.100344 0.948273 0.042 Uiso 1 1 calc R . . . .
C20 C 0.7424(4) 0.13267(9) 1.0105(3) 0.0385(8) Uani 1 1 d . . . . .
C21 C 0.8183(4) 0.43703(8) 0.8573(3) 0.0373(8) Uani 1 1 d . . . . .
C22 C 0.8011(5) 0.23288(8) 0.9415(4) 0.0488(10) Uani 1 1 d . . . . .
H22A H 0.726566 0.217309 0.968586 0.073 Uiso 1 1 calc GR . . . .
H22B H 0.860160 0.241578 1.000842 0.073 Uiso 1 1 calc GR . . . .
H22C H 0.865561 0.221113 0.891740 0.073 Uiso 1 1 calc GR . . . .
Cl3 Cl -0.24322(10) 0.48150(2) 0.54393(8) 0.0391(2) Uani 1 1 d . . . . .
Cl4 Cl 0.02622(11) 0.45462(2) 0.18028(8) 0.0420(2) Uani 1 1 d . . . . .
F7 F 0.2729(3) 0.45282(5) 0.6726(2) 0.0477(6) Uani 1 1 d . . . . .
F8 F 0.4154(2) 0.45443(5) 0.5383(2) 0.0436(5) Uani 1 1 d . . . . .
F9 F 0.4426(2) 0.41609(5) 0.65509(19) 0.0443(5) Uani 1 1 d . . . . .
F10 F 0.1382(3) 0.15431(6) 0.4057(2) 0.0565(7) Uani 1 1 d . . . . .
F11 F 0.3514(3) 0.14887(5) 0.4777(2) 0.0476(6) Uani 1 1 d . . . . .
F12 F 0.2694(3) 0.11099(6) 0.37238(19) 0.0485(6) Uani 1 1 d . . . . .
O4 O 0.3318(2) 0.39387(5) 0.46879(19) 0.0299(5) Uani 1 1 d . . . . .
O5 O -0.0556(2) 0.21132(5) 0.6508(2) 0.0328(5) Uani 1 1 d . . . . .
O6 O 0.3071(3) 0.13207(6) 0.7222(2) 0.0365(6) Uani 1 1 d . . . . .
N4 N 0.3215(3) 0.35916(6) 0.4873(2) 0.0285(6) Uani 1 1 d . . . . .
N5 N 0.1543(3) 0.20266(6) 0.7428(2) 0.0272(5) Uani 1 1 d . . . . .
H5 H 0.239531 0.211206 0.763081 0.033 Uiso 1 1 calc R . . . .
N6 N 0.1063(3) 0.13584(6) 0.6178(2) 0.0308(6) Uani 1 1 d . . . . .
H6A H 0.018074 0.144691 0.609185 0.037 Uiso 1 1 calc R . . . .
C23 C -0.0979(3) 0.46382(7) 0.4769(3) 0.0302(7) Uani 1 1 d . . . . .
C24 C -0.0932(4) 0.46696(7) 0.3692(3) 0.0307(7) Uani 1 1 d . . . . .
H24 H -0.166023 0.479389 0.331524 0.037 Uiso 1 1 calc R . . . .
C25 C 0.0212(4) 0.45145(7) 0.3170(3) 0.0308(7) Uani 1 1 d . . . . .
C26 C 0.1297(4) 0.43370(7) 0.3707(3) 0.0287(7) Uani 1 1 d . . . . .
H26 H 0.208110 0.423344 0.333128 0.034 Uiso 1 1 calc R . . . .
C27 C 0.1219(3) 0.43137(7) 0.4785(3) 0.0273(6) Uani 1 1 d . . . . .
C28 C 0.0078(3) 0.44641(7) 0.5340(3) 0.0278(6) Uani 1 1 d . . . . .
H28 H 0.002611 0.444777 0.609073 0.033 Uiso 1 1 calc R . . . .
C29 C 0.2371(3) 0.41148(7) 0.5409(3) 0.0273(6) Uani 1 1 d . . . . .
C30 C 0.1716(4) 0.38453(7) 0.6120(3) 0.0305(7) Uani 1 1 d . . . . .
H30A H 0.204390 0.387190 0.686648 0.037 Uiso 1 1 calc R . . . .
H30B H 0.062375 0.384556 0.608783 0.037 Uiso 1 1 calc R . . . .
C31 C 0.2345(3) 0.35371(7) 0.5631(3) 0.0259(6) Uani 1 1 d . . . . .
C32 C 0.1978(3) 0.31954(7) 0.5955(3) 0.0267(6) Uani 1 1 d . . . . .
C33 C 0.2606(4) 0.29226(7) 0.5451(3) 0.0289(6) Uani 1 1 d . . . . .
H33 H 0.330451 0.295879 0.490339 0.035 Uiso 1 1 calc R . . . .
C34 C 0.2235(4) 0.25979(7) 0.5731(3) 0.0284(6) Uani 1 1 d . . . . .
C35 C 0.1205(3) 0.25509(7) 0.6527(3) 0.0250(6) Uani 1 1 d . . . . .
C36 C 0.0565(4) 0.28226(8) 0.7024(3) 0.0351(7) Uani 1 1 d . . . . .
H36 H -0.015120 0.278773 0.756027 0.042 Uiso 1 1 calc R . . . .
C37 C 0.0961(4) 0.31433(7) 0.6746(3) 0.0340(7) Uani 1 1 d . . . . .
H37 H 0.053153 0.332909 0.709973 0.041 Uiso 1 1 calc R . . . .
C38 C 0.0660(3) 0.22081(7) 0.6819(3) 0.0246(6) Uani 1 1 d . . . . .
C39 C 0.1157(4) 0.16912(7) 0.7774(3) 0.0280(6) Uani 1 1 d . . . . .
H39A H 0.007060 0.166440 0.776567 0.034 Uiso 1 1 calc R . . . .
H39B H 0.151384 0.165523 0.850984 0.034 Uiso 1 1 calc R . . . .
C40 C 0.1853(3) 0.14354(7) 0.7042(3) 0.0269(6) Uani 1 1 d . . . . .
C41 C 0.1620(4) 0.11352(8) 0.5389(3) 0.0327(7) Uani 1 1 d . . . . .
H41A H 0.080406 0.099331 0.511738 0.039 Uiso 1 1 calc R . . . .
H41B H 0.237144 0.098636 0.571323 0.039 Uiso 1 1 calc R . . . .
C42 C 0.2288(4) 0.13204(8) 0.4495(3) 0.0374(8) Uani 1 1 d . . . . .
C43 C 0.3421(4) 0.43423(7) 0.6015(3) 0.0341(7) Uani 1 1 d . . . . .
C44 C 0.2923(5) 0.23077(8) 0.5170(4) 0.0498(11) Uani 1 1 d . . . . .
H44A H 0.353836 0.218070 0.567045 0.075 Uiso 1 1 calc GR . . . .
H44B H 0.353666 0.239030 0.458794 0.075 Uiso 1 1 calc GR . . . .
H44C H 0.214621 0.216203 0.488380 0.075 Uiso 1 1 calc GR . . . .

loop_
_atom_site_aniso_label
_atom_site_aniso_U_11
_atom_site_aniso_U_22
_atom_site_aniso_U_33
_atom_site_aniso_U_23
_atom_site_aniso_U_13
_atom_site_aniso_U_12
Cl1 0.0405(5) 0.0707(6) 0.0393(5) -0.0103(4) 0.0026(4) 0.0021(4)
Cl2 0.0338(4) 0.0357(4) 0.0568(6) -0.0009(4) -0.0027(4) 0.0107(3)
F1 0.0545(14) 0.0419(11) 0.0521(14) 0.0175(10) 0.0120(12) 0.0021(10)
F2 0.0430(13) 0.0374(10) 0.0700(16) -0.0121(10) 0.0139(12) -0.0189(9)
F3 0.0381(12) 0.0447(11) 0.0593(14) -0.0056(10) 0.0197(11) -0.0015(9)
F4 0.0445(13) 0.0460(12) 0.0578(15) 0.0036(10) -0.0100(11) -0.0113(10)
F5 0.0458(13) 0.0562(13) 0.0451(13) 0.0127(10) -0.0010(11) 0.0111(11)
F6 0.0628(16) 0.0620(15) 0.0553(15) -0.0119(12) -0.0021(13) 0.0287(13)
O1 0.0264(11) 0.0210(9) 0.0456(14) -0.0044(9) -0.0050(10) 0.0000(8)
O2 0.0200(11) 0.0305(10) 0.0454(14) -0.0055(10) 0.0050(10) -0.0054(8)
O3 0.0240(12) 0.0351(12) 0.0505(15) -0.0001(10) 0.0091(11) 0.0038(9)
N1 0.0268(14) 0.0219(11) 0.0386(15) -0.0039(10) 0.0031(12) 0.0001(10)
N2 0.0196(12) 0.0222(11) 0.0412(16) -0.0044(10) 0.0042(11) -0.0038(9)
N3 0.0201(13) 0.0380(14) 0.0415(16) 0.0023(12) 0.0049(12) 0.0062(11)
C1 0.0327(18) 0.0312(15) 0.0401(19) -0.0062(13) 0.0049(15) -0.0081(13)
C2 0.0243(16) 0.0254(13) 0.048(2) -0.0056(13) 0.0068(15) -0.0037(11)
C3 0.0236(15) 0.0187(12) 0.052(2) -0.0005(12) 0.0015(14) -0.0017(11)
C4 0.0285(16) 0.0191(12) 0.0402(18) -0.0013(12) 0.0005(14) -0.0023(11)
C5 0.0248(15) 0.0181(12) 0.0417(18) -0.0008(11) 0.0043(13) -0.0043(10)
C6 0.0252(16) 0.0277(14) 0.044(2) -0.0011(13) 0.0029(14) -0.0034(12)
C7 0.0238(15) 0.0215(12) 0.0381(17) -0.0011(11) 0.0013(13) -0.0004(11)
C8 0.0292(16) 0.0222(12) 0.0338(17) -0.0010(11) -0.0019(14) 0.0025(11)
C9 0.0201(14) 0.0245(13) 0.0295(16) 0.0003(11) 0.0022(12) -0.0005(10)
C10 0.0230(15) 0.0230(13) 0.0351(17) -0.0030(11) 0.0015(13) -0.0022(11)
C11 0.0352(18) 0.0224(13) 0.0406(19) 0.0018(12) -0.0063(15) 0.0029(12)
C12 0.0336(18) 0.0266(14) 0.0436(19) 0.0002(13) -0.0111(15) -0.0013(13)
C13 0.0200(14) 0.0234(13) 0.0337(16) -0.0042(11) 0.0022(12) -0.0006(10)
C14 0.0240(15) 0.0254(13) 0.0381(18) -0.0016(12) -0.0043(13) 0.0007(11)
C15 0.0258(16) 0.0257(13) 0.0387(18) -0.0058(12) -0.0043(14) 0.0005(11)
C16 0.0196(14) 0.0228(12) 0.0291(15) -0.0023(11) -0.0020(12) 0.0003(10)
C17 0.0240(15) 0.0253(13) 0.0383(18) -0.0062(12) 0.0005(13) -0.0019(11)
C18 0.0200(14) 0.0218(12) 0.0434(19) -0.0069(12) 0.0005(13) -0.0030(10)
C19 0.0238(16) 0.0316(14) 0.049(2) 0.0056(14) 0.0035(15) 0.0018(12)
C20 0.0302(18) 0.0398(17) 0.046(2) 0.0031(15) 0.0030(16) 0.0120(14)
C21 0.0355(19) 0.0300(15) 0.046(2) -0.0031(14) 0.0099(16) -0.0035(13)
C22 0.057(2) 0.0271(15) 0.062(3) -0.0018(16) -0.028(2) 0.0034(15)
Cl3 0.0291(4) 0.0339(4) 0.0543(5) 0.0039(3) 0.0074(4) 0.0083(3)
Cl4 0.0378(5) 0.0505(5) 0.0376(5) 0.0044(4) -0.0030(4) 0.0072(4)
F7 0.0493(13) 0.0372(10) 0.0565(14) -0.0154(10) -0.0118(12) 0.0047(9)
F8 0.0321(11) 0.0316(9) 0.0668(15) 0.0071(9) -0.0090(10) -0.0089(8)
F9 0.0353(11) 0.0399(10) 0.0574(14) 0.0030(10) -0.0209(10) 0.0049(9)
F10 0.0600(16) 0.0580(13) 0.0515(14) 0.0146(11) 0.0016(12) 0.0239(12)
F11 0.0401(12) 0.0445(11) 0.0584(14) 0.0002(10) 0.0104(11) -0.0103(9)
F12 0.0505(14) 0.0504(12) 0.0446(13) -0.0090(10) 0.0038(11) 0.0107(10)
O4 0.0280(11) 0.0194(9) 0.0423(13) 0.0045(9) 0.0028(10) 0.0019(8)
O5 0.0195(11) 0.0321(10) 0.0468(14) 0.0072(10) -0.0030(10) -0.0051(9)
O6 0.0218(12) 0.0332(11) 0.0543(16) 0.0023(10) -0.0076(11) 0.0038(9)
N4 0.0260(13) 0.0177(10) 0.0417(16) 0.0026(10) -0.0010(12) 0.0015(9)
N5 0.0195(12) 0.0243(11) 0.0377(15) 0.0041(10) -0.0039(11) -0.0027(9)
N6 0.0191(13) 0.0352(13) 0.0382(16) -0.0009(11) -0.0020(11) 0.0034(10)
C23 0.0228(15) 0.0195(12) 0.048(2) 0.0001(12) 0.0007(14) -0.0008(11)
C24 0.0239(15) 0.0221(12) 0.046(2) 0.0029(12) -0.0035(14) 0.0009(11)
C25 0.0266(16) 0.0260(13) 0.0399(19) 0.0040(12) -0.0051(14) -0.0020(11)
C26 0.0231(15) 0.0216(12) 0.0415(19) 0.0010(12) -0.0015(13) 0.0009(11)
C27 0.0208(14) 0.0170(11) 0.0439(19) 0.0014(11) -0.0020(13) -0.0017(10)
C28 0.0266(16) 0.0215(12) 0.0351(17) 0.0017(11) 0.0003(13) -0.0006(11)
C29 0.0239(15) 0.0205(12) 0.0375(17) 0.0007(11) 0.0005(13) 0.0017(11)
C30 0.0331(17) 0.0211(13) 0.0374(18) 0.0014(12) 0.0023(14) 0.0013(12)
C31 0.0241(15) 0.0230(12) 0.0306(16) 0.0005(11) -0.0035(13) 0.0006(11)
C32 0.0232(15) 0.0227(12) 0.0342(17) 0.0024(11) -0.0046(13) -0.0012(11)
C33 0.0262(15) 0.0245(13) 0.0362(17) 0.0035(12) 0.0034(14) -0.0004(11)
C34 0.0267(15) 0.0218(12) 0.0368(17) 0.0023(11) 0.0016(13) -0.0005(11)
C35 0.0206(14) 0.0223(12) 0.0321(16) 0.0004(11) -0.0016(12) -0.0009(10)
C36 0.0379(19) 0.0268(14) 0.0409(19) 0.0009(13) 0.0101(16) -0.0003(13)
C37 0.0410(19) 0.0237(13) 0.0374(18) -0.0024(12) 0.0041(15) 0.0035(13)
C38 0.0181(14) 0.0236(12) 0.0320(16) 0.0016(11) 0.0027(12) -0.0018(10)
C39 0.0248(15) 0.0249(13) 0.0344(17) 0.0061(11) 0.0015(13) -0.0018(11)
C40 0.0217(14) 0.0198(12) 0.0393(18) 0.0060(11) 0.0030(13) -0.0016(10)
C41 0.0268(16) 0.0279(14) 0.0432(19) -0.0005(13) -0.0020(15) 0.0010(12)
C42 0.0367(19) 0.0334(15) 0.042(2) -0.0010(14) 0.0032(16) 0.0064(14)
C43 0.0324(18) 0.0259(14) 0.044(2) -0.0004(13) -0.0101(15) 0.0022(12)
C44 0.061(3) 0.0259(15) 0.063(3) 0.0033(16) 0.027(2) 0.0049(16)

loop_
_atom_type_symbol
_atom_type_description
_atom_type_scat_dispersion_real
_atom_type_scat_dispersion_imag
_atom_type_scat_source
C C 0.0033 0.0016 'International Tables Vol C Tables 4.2.6.8 and 6.1.1.4'
H H 0.0000 0.0000 'International Tables Vol C Tables 4.2.6.8 and 6.1.1.4'
Cl Cl 0.1484 0.1585 'International Tables Vol C Tables 4.2.6.8 and 6.1.1.4'
F F 0.0171 0.0103 'International Tables Vol C Tables 4.2.6.8 and 6.1.1.4'
N N 0.0061 0.0033 'International Tables Vol C Tables 4.2.6.8 and 6.1.1.4'
O O 0.0106 0.0060 'International Tables Vol C Tables 4.2.6.8 and 6.1.1.4'

loop_
_geom_angle_atom_site_label_1
_geom_angle_atom_site_label_2
_geom_angle_atom_site_label_3
_geom_angle
_geom_angle_site_symmetry_1
_geom_angle_site_symmetry_3
_geom_angle_publ_flag
N1 O1 C7 109.7(2) . . ?
C9 N1 O1 109.3(2) . . ?
C16 N2 H2 118.7 . . ?
C16 N2 C17 122.6(3) . . ?
C17 N2 H2 118.7 . . ?
C18 N3 H3 119.1 . . ?
C18 N3 C19 121.8(3) . . ?
C19 N3 H3 119.1 . . ?
C2 C1 Cl1 118.0(3) . . ?
C2 C1 C6 123.3(3) . . ?
C6 C1 Cl1 118.7(3) . . ?
C1 C2 H2A 120.9 . . ?
C1 C2 C3 118.3(3) . . ?
C3 C2 H2A 120.9 . . ?
C2 C3 Cl2 119.7(3) . . ?
C2 C3 C4 121.1(3) . . ?
C4 C3 Cl2 119.2(3) . . ?
C3 C4 H4 120.4 . . ?
C3 C4 C5 119.2(3) . . ?
C5 C4 H4 120.4 . . ?
C4 C5 C7 119.0(3) . . ?
C6 C5 C4 120.8(3) . . ?
C6 C5 C7 120.2(3) . . ?
C1 C6 C5 117.3(3) . . ?
C1 C6 H6 121.4 . . ?
C5 C6 H6 121.4 . . ?
O1 C7 C5 109.3(3) . . ?
O1 C7 C8 105.4(2) . . ?
O1 C7 C21 103.4(3) . . ?
C5 C7 C8 114.4(3) . . ?
C21 C7 C5 111.1(2) . . ?
C21 C7 C8 112.5(3) . . ?
C7 C8 H8A 111.7 . . ?
C7 C8 H8B 111.7 . . ?
H8A C8 H8B 109.4 . . ?
C9 C8 C7 100.6(3) . . ?
C9 C8 H8A 111.7 . . ?
C9 C8 H8B 111.7 . . ?
N1 C9 C8 114.8(3) . . ?
N1 C9 C10 121.3(3) . . ?
C10 C9 C8 124.0(3) . . ?
C11 C10 C9 119.9(3) . . ?
C11 C10 C15 119.3(3) . . ?
C15 C10 C9 120.8(3) . . ?
C10 C11 H11 120.1 . . ?
C12 C11 C10 119.9(3) . . ?
C12 C11 H11 120.1 . . ?
C11 C12 H12 119.7 . . ?
C11 C12 C13 120.7(3) . . ?
C13 C12 H12 119.7 . . ?
C12 C13 C14 120.1(3) . . ?
C12 C13 C16 117.4(3) . . ?
C14 C13 C16 122.3(3) . . ?
C13 C14 C15 118.5(3) . . ?
C13 C14 C22 121.4(3) . . ?
C15 C14 C22 120.1(3) . . ?
C10 C15 C14 121.5(3) . . ?
C10 C15 H15 119.2 . . ?
C14 C15 H15 119.2 . . ?
O2 C16 N2 123.4(3) . . ?
O2 C16 C13 120.1(3) . . ?
N2 C16 C13 116.4(3) . . ?
N2 C17 H17A 109.6 . . ?
N2 C17 H17B 109.6 . . ?
N2 C17 C18 110.3(3) . . ?
H17A C17 H17B 108.1 . . ?
C18 C17 H17A 109.6 . . ?
C18 C17 H17B 109.6 . . ?
O3 C18 N3 122.2(3) . . ?
O3 C18 C17 121.7(3) . . ?
N3 C18 C17 116.0(3) . . ?
N3 C19 H19A 109.3 . . ?
N3 C19 H19B 109.3 . . ?
N3 C19 C20 111.8(3) . . ?
H19A C19 H19B 107.9 . . ?
C20 C19 H19A 109.3 . . ?
C20 C19 H19B 109.3 . . ?
F4 C20 F5 106.8(3) . . ?
F4 C20 F6 106.0(3) . . ?
F4 C20 C19 113.3(3) . . ?
F5 C20 C19 111.0(3) . . ?
F6 C20 F5 106.7(3) . . ?
F6 C20 C19 112.7(3) . . ?
F1 C21 C7 110.8(3) . . ?
F2 C21 F1 107.2(3) . . ?
F2 C21 F3 107.8(3) . . ?
F2 C21 C7 112.9(3) . . ?
F3 C21 F1 106.9(3) . . ?
F3 C21 C7 111.0(3) . . ?
C14 C22 H22A 109.5 . . ?
C14 C22 H22B 109.5 . . ?
C14 C22 H22C 109.5 . . ?
H22A C22 H22B 109.5 . . ?
H22A C22 H22C 109.5 . . ?
H22B C22 H22C 109.5 . . ?
N4 O4 C29 109.7(2) . . ?
C31 N4 O4 109.7(2) . . ?
C38 N5 H5 118.9 . . ?
C38 N5 C39 122.3(3) . . ?
C39 N5 H5 118.9 . . ?
C40 N6 H6A 119.3 . . ?
C40 N6 C41 121.5(3) . . ?
C41 N6 H6A 119.3 . . ?
C24 C23 Cl3 118.7(3) . . ?
C24 C23 C28 122.5(3) . . ?
C28 C23 Cl3 118.7(3) . . ?
C23 C24 H24 121.2 . . ?
C23 C24 C25 117.5(3) . . ?
C25 C24 H24 121.2 . . ?
C24 C25 Cl4 117.9(3) . . ?
C24 C25 C26 122.1(3) . . ?
C26 C25 Cl4 120.0(3) . . ?
C25 C26 H26 120.7 . . ?
C27 C26 C25 118.7(3) . . ?
C27 C26 H26 120.7 . . ?
C26 C27 C28 121.1(3) . . ?
C26 C27 C29 120.6(3) . . ?
C28 C27 C29 118.4(3) . . ?
C23 C28 C27 118.1(3) . . ?
C23 C28 H28 120.9 . . ?
C27 C28 H28 120.9 . . ?
O4 C29 C27 109.8(3) . . ?
O4 C29 C30 105.2(2) . . ?
O4 C29 C43 103.7(3) . . ?
C30 C29 C27 113.8(3) . . ?
C43 C29 C27 111.8(2) . . ?
C43 C29 C30 111.8(3) . . ?
C29 C30 H30A 111.6 . . ?
C29 C30 H30B 111.6 . . ?
H30A C30 H30B 109.4 . . ?
C31 C30 C29 100.9(3) . . ?
C31 C30 H30A 111.6 . . ?
C31 C30 H30B 111.6 . . ?
N4 C31 C30 114.4(3) . . ?
N4 C31 C32 121.1(3) . . ?
C32 C31 C30 124.5(3) . . ?
C33 C32 C31 120.7(3) . . ?
C37 C32 C31 119.8(3) . . ?
C37 C32 C33 119.5(3) . . ?
C32 C33 H33 119.4 . . ?
C32 C33 C34 121.2(3) . . ?
C34 C33 H33 119.4 . . ?
C33 C34 C35 118.5(3) . . ?
C33 C34 C44 120.1(3) . . ?
C35 C34 C44 121.4(3) . . ?
C34 C35 C38 121.7(3) . . ?
C36 C35 C34 120.5(3) . . ?
C36 C35 C38 117.7(3) . . ?
C35 C36 H36 119.9 . . ?
C37 C36 C35 120.3(3) . . ?
C37 C36 H36 119.9 . . ?
C32 C37 H37 119.9 . . ?
C36 C37 C32 120.1(3) . . ?
C36 C37 H37 119.9 . . ?
O5 C38 N5 123.7(3) . . ?
O5 C38 C35 120.0(3) . . ?
N5 C38 C35 116.3(3) . . ?
N5 C39 H39A 109.7 . . ?
N5 C39 H39B 109.7 . . ?
N5 C39 C40 109.7(3) . . ?
H39A C39 H39B 108.2 . . ?
C40 C39 H39A 109.7 . . ?
C40 C39 H39B 109.7 . . ?
O6 C40 N6 123.1(3) . . ?
O6 C40 C39 121.4(3) . . ?
N6 C40 C39 115.4(3) . . ?
N6 C41 H41A 109.3 . . ?
N6 C41 H41B 109.3 . . ?
N6 C41 C42 111.5(3) . . ?
H41A C41 H41B 108.0 . . ?
C42 C41 H41A 109.3 . . ?
C42 C41 H41B 109.3 . . ?
F10 C42 F11 106.4(3) . . ?
F10 C42 F12 106.9(3) . . ?
F10 C42 C41 113.4(3) . . ?
F11 C42 C41 113.0(3) . . ?
F12 C42 F11 106.0(3) . . ?
F12 C42 C41 110.8(3) . . ?
F7 C43 F9 106.5(3) . . ?
F7 C43 C29 112.3(3) . . ?
F8 C43 F7 108.0(3) . . ?
F8 C43 F9 107.0(3) . . ?
F8 C43 C29 112.3(3) . . ?
F9 C43 C29 110.5(2) . . ?
C34 C44 H44A 109.5 . . ?
C34 C44 H44B 109.5 . . ?
C34 C44 H44C 109.5 . . ?
H44A C44 H44B 109.5 . . ?
H44A C44 H44C 109.5 . . ?
H44B C44 H44C 109.5 . . ?

loop_
_geom_bond_atom_site_label_1
_geom_bond_atom_site_label_2
_geom_bond_distance
_geom_bond_site_symmetry_2
_geom_bond_publ_flag
Cl1 C1 1.734(4) . ?
Cl2 C3 1.718(3) . ?
F1 C21 1.345(5) . ?
F2 C21 1.318(4) . ?
F3 C21 1.332(4) . ?
F4 C20 1.326(4) . ?
F5 C20 1.342(4) . ?
F6 C20 1.332(4) . ?
O1 N1 1.406(3) . ?
O1 C7 1.449(4) . ?
O2 C16 1.221(4) . ?
O3 C18 1.220(4) . ?
N1 C9 1.276(4) . ?
N2 H2 0.8800 . ?
N2 C16 1.321(4) . ?
N2 C17 1.453(4) . ?
N3 H3 0.8800 . ?
N3 C18 1.331(4) . ?
N3 C19 1.431(4) . ?
C1 C2 1.368(5) . ?
C1 C6 1.380(5) . ?
C2 H2A 0.9500 . ?
C2 C3 1.373(5) . ?
C3 C4 1.378(5) . ?
C4 H4 0.9500 . ?
C4 C5 1.391(5) . ?
C5 C6 1.387(5) . ?
C5 C7 1.515(4) . ?
C6 H6 0.9500 . ?
C7 C8 1.527(4) . ?
C7 C21 1.508(4) . ?
C8 H8A 0.9900 . ?
C8 H8B 0.9900 . ?
C8 C9 1.493(4) . ?
C9 C10 1.465(4) . ?
C10 C11 1.382(5) . ?
C10 C15 1.383(4) . ?
C11 H11 0.9500 . ?
C11 C12 1.381(4) . ?
C12 H12 0.9500 . ?
C12 C13 1.383(4) . ?
C13 C14 1.389(5) . ?
C13 C16 1.497(4) . ?
C14 C15 1.389(4) . ?
C14 C22 1.502(4) . ?
C15 H15 0.9500 . ?
C17 H17A 0.9900 . ?
C17 H17B 0.9900 . ?
C17 C18 1.508(5) . ?
C19 H19A 0.9900 . ?
C19 H19B 0.9900 . ?
C19 C20 1.487(5) . ?
C22 H22A 0.9800 . ?
C22 H22B 0.9800 . ?
C22 H22C 0.9800 . ?
Cl3 C23 1.720(3) . ?
Cl4 C25 1.729(4) . ?
F7 C43 1.324(4) . ?
F8 C43 1.317(4) . ?
F9 C43 1.342(4) . ?
F10 C42 1.327(4) . ?
F11 C42 1.344(4) . ?
F12 C42 1.338(4) . ?
O4 N4 1.408(3) . ?
O4 C29 1.437(4) . ?
O5 C38 1.226(4) . ?
O6 C40 1.214(4) . ?
N4 C31 1.261(4) . ?
N5 H5 0.8800 . ?
N5 C38 1.322(4) . ?
N5 C39 1.452(4) . ?
N6 H6A 0.8800 . ?
N6 C40 1.335(4) . ?
N6 C41 1.429(4) . ?
C23 C24 1.364(5) . ?
C23 C28 1.382(4) . ?
C24 H24 0.9500 . ?
C24 C25 1.377(5) . ?
C25 C26 1.384(4) . ?
C26 H26 0.9500 . ?
C26 C27 1.365(5) . ?
C27 C28 1.387(4) . ?
C27 C29 1.525(4) . ?
C28 H28 0.9500 . ?
C29 C30 1.523(4) . ?
C29 C43 1.517(4) . ?
C30 H30A 0.9900 . ?
C30 H30B 0.9900 . ?
C30 C31 1.491(4) . ?
C31 C32 1.463(4) . ?
C32 C33 1.385(4) . ?
C32 C37 1.377(5) . ?
C33 H33 0.9500 . ?
C33 C34 1.385(4) . ?
C34 C35 1.387(4) . ?
C34 C44 1.495(4) . ?
C35 C36 1.382(4) . ?
C35 C38 1.501(4) . ?
C36 H36 0.9500 . ?
C36 C37 1.375(4) . ?
C37 H37 0.9500 . ?
C39 H39A 0.9900 . ?
C39 H39B 0.9900 . ?
C39 C40 1.516(4) . ?
C41 H41A 0.9900 . ?
C41 H41B 0.9900 . ?
C41 C42 1.480(5) . ?
C44 H44A 0.9800 . ?
C44 H44B 0.9800 . ?
C44 H44C 0.9800 . ?

loop_
_geom_torsion_atom_site_label_1
_geom_torsion_atom_site_label_2
_geom_torsion_atom_site_label_3
_geom_torsion_atom_site_label_4
_geom_torsion
_geom_torsion_site_symmetry_1
_geom_torsion_site_symmetry_2
_geom_torsion_site_symmetry_3
_geom_torsion_site_symmetry_4
_geom_torsion_publ_flag
Cl1 C1 C2 C3 -179.4(2) . . . . ?
Cl1 C1 C6 C5 -179.7(2) . . . . ?
Cl2 C3 C4 C5 -178.4(2) . . . . ?
O1 N1 C9 C8 1.3(4) . . . . ?
O1 N1 C9 C10 -178.0(3) . . . . ?
O1 C7 C8 C9 4.5(3) . . . . ?
O1 C7 C21 F1 179.0(2) . . . . ?
O1 C7 C21 F2 -60.7(3) . . . . ?
O1 C7 C21 F3 60.4(4) . . . . ?
N1 O1 C7 C5 119.2(3) . . . . ?
N1 O1 C7 C8 -4.2(3) . . . . ?
N1 O1 C7 C21 -122.4(3) . . . . ?
N1 C9 C10 C11 175.8(3) . . . . ?
N1 C9 C10 C15 -1.5(5) . . . . ?
N2 C17 C18 O3 -93.2(4) . . . . ?
N2 C17 C18 N3 84.0(3) . . . . ?
N3 C19 C20 F4 -65.1(4) . . . . ?
N3 C19 C20 F5 174.8(3) . . . . ?
N3 C19 C20 F6 55.2(4) . . . . ?
C1 C2 C3 Cl2 177.8(2) . . . . ?
C1 C2 C3 C4 -1.3(5) . . . . ?
C2 C1 C6 C5 -0.3(5) . . . . ?
C2 C3 C4 C5 0.6(4) . . . . ?
C3 C4 C5 C6 0.2(4) . . . . ?
C3 C4 C5 C7 179.7(3) . . . . ?
C4 C5 C6 C1 -0.4(4) . . . . ?
C4 C5 C7 O1 -171.7(2) . . . . ?
C4 C5 C7 C8 -53.8(4) . . . . ?
C4 C5 C7 C21 74.8(4) . . . . ?
C5 C7 C8 C9 -115.6(3) . . . . ?
C5 C7 C21 F1 -63.9(4) . . . . ?
C5 C7 C21 F2 56.4(4) . . . . ?
C5 C7 C21 F3 177.5(3) . . . . ?
C6 C1 C2 C3 1.1(5) . . . . ?
C6 C5 C7 O1 7.8(4) . . . . ?
C6 C5 C7 C8 125.7(3) . . . . ?
C6 C5 C7 C21 -105.7(3) . . . . ?
C7 O1 N1 C9 1.9(3) . . . . ?
C7 C5 C6 C1 -179.9(3) . . . . ?
C7 C8 C9 N1 -3.7(4) . . . . ?
C7 C8 C9 C10 175.6(3) . . . . ?
C8 C7 C21 F1 65.8(3) . . . . ?
C8 C7 C21 F2 -173.9(3) . . . . ?
C8 C7 C21 F3 -52.8(4) . . . . ?
C8 C9 C10 C11 -3.5(5) . . . . ?
C8 C9 C10 C15 179.2(3) . . . . ?
C9 C10 C11 C12 -177.1(3) . . . . ?
C9 C10 C15 C14 177.6(3) . . . . ?
C10 C11 C12 C13 -0.3(6) . . . . ?
C11 C10 C15 C14 0.3(5) . . . . ?
C11 C12 C13 C14 -0.2(5) . . . . ?
C11 C12 C13 C16 175.5(3) . . . . ?
C12 C13 C14 C15 0.7(5) . . . . ?
C12 C13 C14 C22 179.1(4) . . . . ?
C12 C13 C16 O2 -71.7(4) . . . . ?
C12 C13 C16 N2 106.1(3) . . . . ?
C13 C14 C15 C10 -0.8(5) . . . . ?
C14 C13 C16 O2 103.9(4) . . . . ?
C14 C13 C16 N2 -78.3(4) . . . . ?
C15 C10 C11 C12 0.2(5) . . . . ?
C16 N2 C17 C18 -95.8(3) . . . . ?
C16 C13 C14 C15 -174.8(3) . . . . ?
C16 C13 C14 C22 3.6(5) . . . . ?
C17 N2 C16 O2 -1.4(5) . . . . ?
C17 N2 C16 C13 -179.1(3) . . . . ?
C18 N3 C19 C20 98.5(4) . . . . ?
C19 N3 C18 O3 0.6(5) . . . . ?
C19 N3 C18 C17 -176.6(3) . . . . ?
C21 C7 C8 C9 116.4(3) . . . . ?
C22 C14 C15 C10 -179.2(4) . . . . ?
Cl3 C23 C24 C25 -177.5(2) . . . . ?
Cl3 C23 C28 C27 178.0(2) . . . . ?
Cl4 C25 C26 C27 -179.4(2) . . . . ?
O4 N4 C31 C30 -1.3(4) . . . . ?
O4 N4 C31 C32 176.8(3) . . . . ?
O4 C29 C30 C31 -3.6(3) . . . . ?
O4 C29 C43 F7 179.8(2) . . . . ?
O4 C29 C43 F8 57.9(3) . . . . ?
O4 C29 C43 F9 -61.5(3) . . . . ?
N4 O4 C29 C27 -119.6(2) . . . . ?
N4 O4 C29 C30 3.2(3) . . . . ?
N4 O4 C29 C43 120.8(3) . . . . ?
N4 C31 C32 C33 1.6(5) . . . . ?
N4 C31 C32 C37 -176.3(3) . . . . ?
N5 C39 C40 O6 90.6(3) . . . . ?
N5 C39 C40 N6 -86.7(3) . . . . ?
N6 C41 C42 F10 -54.7(4) . . . . ?
N6 C41 C42 F11 66.3(4) . . . . ?
N6 C41 C42 F12 -174.9(3) . . . . ?
C23 C24 C25 Cl4 178.8(2) . . . . ?
C23 C24 C25 C26 -1.1(5) . . . . ?
C24 C23 C28 C27 -0.7(4) . . . . ?
C24 C25 C26 C27 0.5(5) . . . . ?
C25 C26 C27 C28 0.0(4) . . . . ?
C25 C26 C27 C29 178.7(3) . . . . ?
C26 C27 C28 C23 0.1(4) . . . . ?
C26 C27 C29 O4 -7.4(4) . . . . ?
C26 C27 C29 C30 -125.0(3) . . . . ?
C26 C27 C29 C43 107.1(3) . . . . ?
C27 C29 C30 C31 116.6(3) . . . . ?
C27 C29 C43 F7 61.5(4) . . . . ?
C27 C29 C43 F8 -60.3(4) . . . . ?
C27 C29 C43 F9 -179.7(3) . . . . ?
C28 C23 C24 C25 1.2(5) . . . . ?
C28 C27 C29 O4 171.3(2) . . . . ?
C28 C27 C29 C30 53.7(4) . . . . ?
C28 C27 C29 C43 -74.1(4) . . . . ?
C29 O4 N4 C31 -1.3(3) . . . . ?
C29 C27 C28 C23 -178.7(3) . . . . ?
C29 C30 C31 N4 3.1(4) . . . . ?
C29 C30 C31 C32 -174.9(3) . . . . ?
C30 C29 C43 F7 -67.3(3) . . . . ?
C30 C29 C43 F8 170.8(3) . . . . ?
C30 C29 C43 F9 51.4(4) . . . . ?
C30 C31 C32 C33 179.5(3) . . . . ?
C30 C31 C32 C37 1.6(5) . . . . ?
C31 C32 C33 C34 -178.2(3) . . . . ?
C31 C32 C37 C36 177.3(3) . . . . ?
C32 C33 C34 C35 0.5(5) . . . . ?
C32 C33 C34 C44 179.6(4) . . . . ?
C33 C32 C37 C36 -0.6(5) . . . . ?
C33 C34 C35 C36 0.1(5) . . . . ?
C33 C34 C35 C38 175.3(3) . . . . ?
C34 C35 C36 C37 -1.0(5) . . . . ?
C34 C35 C38 O5 -102.2(4) . . . . ?
C34 C35 C38 N5 78.9(4) . . . . ?
C35 C36 C37 C32 1.2(6) . . . . ?
C36 C35 C38 O5 73.2(4) . . . . ?
C36 C35 C38 N5 -105.7(3) . . . . ?
C37 C32 C33 C34 -0.3(5) . . . . ?
C38 N5 C39 C40 96.4(3) . . . . ?
C38 C35 C36 C37 -176.4(3) . . . . ?
C39 N5 C38 O5 1.0(5) . . . . ?
C39 N5 C38 C35 179.9(3) . . . . ?
C40 N6 C41 C42 -96.9(4) . . . . ?
C41 N6 C40 O6 -0.8(5) . . . . ?
C41 N6 C40 C39 176.5(3) . . . . ?
C43 C29 C30 C31 -115.5(3) . . . . ?
C44 C34 C35 C36 -179.0(4) . . . . ?
C44 C34 C35 C38 -3.8(5) . . . . ?

loop_
_twin_individual_id
_twin_individual_mass_fraction_refined
1 0.7762(11)
2 0.2238(11)
